data_7039902
loop_
_publ_author_name
'Laram\'ee-Milette, Baptiste'
'Hanan, Garry S.'

_publ_section_title
;
 Ruthenium bistridentate complexes with non-symmetrical
 hexahydro-pyrimidopyrimidine ligands: a structural and theoretical
 investigation of their optical and electrochemical properties.
;
_journal_issue 31
_journal_name_full 'Dalton transactions (Cambridge, England : 2003)'
_journal_page_first 12507
_journal_page_last 12517
_journal_paper_doi 10.1039/c6dt02408d
_journal_volume 45
_journal_year 2016
_chemical_formula_moiety 'C42 H42 N10 Ru, 2(F6 P), C2 H3 N'
_chemical_formula_sum 'C44 H45 F12 N11 P2 Ru'
_chemical_formula_weight 1118.92
_space_group_crystal_system monoclinic
_space_group_IT_number 14
_space_group_name_Hall '-P 2ybc'
_space_group_name_H-M_alt 'P 1 21/c 1'
_symmetry_space_group_name_Hall '-P 2ybc'
_symmetry_space_group_name_H-M 'P 1 21/c 1'
_atom_sites_solution_hydrogens geom
_atom_sites_solution_primary direct
_audit_creation_date 2016-04-01
_audit_creation_method
;
Olex2 1.2
(compiled 2015.01.26 svn.r3150 for OlexSys, GUI svn.r4998)
;
_audit_update_record
;
2016-04-04 deposited with the CCDC.
2016-07-12 downloaded from the CCDC.
;
_cell_angle_alpha 90
_cell_angle_beta 104.456(2)
_cell_angle_gamma 90
_cell_formula_units_Z 4
_cell_length_a 22.1907(6)
_cell_length_b 8.1133(2)
_cell_length_c 24.9115(6)
_cell_measurement_reflns_used 9960
_cell_measurement_temperature 100(2)
_cell_measurement_theta_max 72.12
_cell_measurement_theta_min 3.66
_cell_volume 4343.06(19)
_computing_cell_refinement 'SAINT v8.34A (Bruker, 2013)'
_computing_data_reduction 'SAINT v8.34A (Bruker, 2013)'
_computing_molecular_graphics 'Olex2 (Dolomanov et al., 2009)'
_computing_publication_material 'Olex2 (Dolomanov et al., 2009)'
_computing_structure_refinement 'XL (Sheldrick, 2008)'
_computing_structure_solution 'XT (Sheldrick, 2015)'
_diffrn_ambient_temperature 100
_diffrn_measured_fraction_theta_full 0.998
_diffrn_measured_fraction_theta_max 0.995
_diffrn_measurement_device_type 'Bruker APEX-II CCD'
_diffrn_measurement_method '\f and \w scans'
_diffrn_radiation_type CuK\a
_diffrn_radiation_wavelength 1.54178
_diffrn_reflns_av_R_equivalents 0.1017
_diffrn_reflns_av_unetI/netI 0.0419
_diffrn_reflns_Laue_measured_fraction_full 0.998
_diffrn_reflns_Laue_measured_fraction_max 0.995
_diffrn_reflns_limit_h_max 27
_diffrn_reflns_limit_h_min -27
_diffrn_reflns_limit_k_max 9
_diffrn_reflns_limit_k_min -10
_diffrn_reflns_limit_l_max 30
_diffrn_reflns_limit_l_min -30
_diffrn_reflns_number 105462
_diffrn_reflns_point_group_measured_fraction_full 0.998
_diffrn_reflns_point_group_measured_fraction_max 0.995
_diffrn_reflns_theta_full 67.679
_diffrn_reflns_theta_max 72.590
_diffrn_reflns_theta_min 2.056
_diffrn_standards_number 0
_exptl_absorpt_coefficient_mu 4.524
_exptl_absorpt_correction_T_max 0.7536
_exptl_absorpt_correction_T_min 0.5771
_exptl_absorpt_correction_type multi-scan
_exptl_absorpt_process_details
;
SADABS-2014/4 (Bruker,2014/4) was used for absorption correction.
wR2(int) was 0.1119 before and 0.0745 after correction.
The Ratio of minimum to maximum transmission is 0.7658.
The \l/2 correction factor is 0.00150.
;
_exptl_crystal_colour purple
_exptl_crystal_density_diffrn 1.711
_exptl_crystal_density_method 'not measured'
_exptl_crystal_description block
_exptl_crystal_F_000 2272
_exptl_crystal_size_max 0.10
_exptl_crystal_size_mid 0.09
_exptl_crystal_size_min 0.08
_refine_diff_density_max 1.559
_refine_diff_density_min -0.586
_refine_diff_density_rms 0.110
_refine_ls_extinction_method none
_refine_ls_goodness_of_fit_ref 1.067
_refine_ls_hydrogen_treatment constr
_refine_ls_matrix_type full
_refine_ls_number_parameters 632
_refine_ls_number_reflns 8562
_refine_ls_number_restraints 0
_refine_ls_restrained_S_all 1.067
_refine_ls_R_factor_all 0.0770
_refine_ls_R_factor_gt 0.0621
_refine_ls_shift/su_max 0.000
_refine_ls_shift/su_mean 0.000
_refine_ls_structure_factor_coef Fsqd
_refine_ls_weighting_details 'w=1/[\s^2^(Fo^2^)+(0.0790P)^2^+13.2320P] where P=(Fo^2^+2Fc^2^)/3'
_refine_ls_weighting_scheme calc
_refine_ls_wR_factor_gt 0.1554
_refine_ls_wR_factor_ref 0.1659
_reflns_Friedel_coverage 0.000
_reflns_number_gt 6926
_reflns_number_total 8562
_reflns_threshold_expression 'I > 2\s(I)'
_cod_data_source_file c6dt02408d2.cif
_cod_data_source_block bala71_0m
_cod_depositor_comments 'Adding full bibliography for 7039900--7039902.cif.'
_cod_database_code 7039902
_shelx_space_group_comment
;
The symmetry employed for this shelxl refinement is uniquely defined
by the following loop, which should always be used as a source of
symmetry information in preference to the above space-group names.
They are only intended as comments.
;
_shelx_estimated_absorpt_t_max 144.245
_shelx_estimated_absorpt_t_min 7.329
_olex2_refinement_description
;
1. Fixed Uiso
 At 1.2 times of:
  All C(H) groups, All C(H,H) groups
 At 1.5 times of:
  All C(H,H,H) groups
2.a Secondary CH2 refined with riding coordinates:
 C20(H20A,H20B), C39(H39A,H39B), C40(H40A,H40B), C38(H38A,H38B), C41(H41A,
 H41B), C17(H17A,H17B), C36(H36A,H36B), C37(H37A,H37B), C16(H16A,H16B),
 C18(H18A,H18B), C15(H15A,H15B), C19(H19A,H19B)
2.b Aromatic/amide H refined with riding coordinates:
 C32(H32), C4(H4), C13(H13), C12(H12), C29(H29), C11(H11), C3(H3), C2(H2),
 C23(H23), C34(H34), C6(H6), C8(H8), C25(H25), C24(H24), C33(H33), C28(H28),
 C7(H7), C27(H27)
2.c Idealised Me refined as rotating group:
 C01Y(H01A,H01B,H01C)
;
_shelx_shelxl_version_number 2014/7
_olex2_submission_special_instructions 'No special instructions were received'

loop_
_space_group_symop_operation_xyz
'x, y, z'
'-x, y+1/2, -z+1/2'
'-x, -y, -z'
'x, -y-1/2, z-1/2'

loop_
_atom_site_label
_atom_site_type_symbol
_atom_site_fract_x
_atom_site_fract_y
_atom_site_fract_z
_atom_site_U_iso_or_equiv
_atom_site_adp_type
_atom_site_occupancy
_atom_site_site_symmetry_order
_atom_site_calc_flag
_atom_site_refinement_flags_posn
Ru1 Ru 0.73699(2) 0.37267(4) 0.46370(2) 0.02973(12) Uani 1 1 d .
P2 P 0.40452(7) 0.0157(2) 0.30892(6) 0.0496(4) Uani 1 1 d .
P1 P 0.89347(8) 0.8515(2) 0.27568(6) 0.0527(4) Uani 1 1 d .
N10 N 0.74291(18) 0.2778(5) 0.38684(15) 0.0297(8) Uani 1 1 d .
F8 F 0.45609(18) -0.0244(5) 0.36498(15) 0.0650(10) Uani 1 1 d .
F1 F 0.88762(19) 0.9824(5) 0.32208(15) 0.0666(11) Uani 1 1 d .
N5 N 0.7778(2) 0.6010(5) 0.45610(17) 0.0368(9) Uani 1 1 d .
F3 F 0.8211(2) 0.8287(6) 0.25949(18) 0.0749(12) Uani 1 1 d .
F11 F 0.45482(18) 0.1166(5) 0.28695(16) 0.0693(11) Uani 1 1 d .
N6 N 0.82391(18) 0.2775(5) 0.50529(16) 0.0327(8) Uani 1 1 d .
N2 N 0.7275(2) 0.4713(5) 0.53699(15) 0.0329(9) Uani 1 1 d .
N1 N 0.64581(19) 0.4528(5) 0.43052(16) 0.0338(9) Uani 1 1 d .
N7 N 0.70353(18) 0.1439(5) 0.47430(16) 0.0303(8) Uani 1 1 d .
N9 N 0.6982(2) 0.1288(5) 0.30515(16) 0.0367(9) Uani 1 1 d .
N8 N 0.65074(18) 0.1312(5) 0.37931(16) 0.0332(8) Uani 1 1 d .
F10 F 0.3546(2) 0.0580(8) 0.25231(18) 0.0908(16) Uani 1 1 d .
F4 F 0.8870(2) 0.9938(6) 0.23132(16) 0.0849(14) Uani 1 1 d .
F6 F 0.8988(3) 0.7224(6) 0.22850(16) 0.0932(17) Uani 1 1 d .
N3 N 0.8278(2) 0.5993(6) 0.55170(18) 0.0434(11) Uani 1 1 d .
F12 F 0.4220(3) -0.1417(6) 0.2804(2) 0.1055(19) Uani 1 1 d .
C42 C 0.7001(2) 0.1827(6) 0.35736(19) 0.0317(10) Uani 1 1 d .
F2 F 0.8994(3) 0.7082(7) 0.31978(18) 0.112(2) Uani 1 1 d .
C20 C 0.7618(2) 0.6985(7) 0.4051(2) 0.0416(12) Uani 1 1 d .
H20A H 0.7193 0.7378 0.3994 0.050 Uiso 1 1 calc R
H20B H 0.7633 0.6278 0.3741 0.050 Uiso 1 1 calc R
C9 C 0.6207(2) 0.3659(7) 0.5160(2) 0.0362(11) Uani 1 1 d .
C1 C 0.6022(2) 0.4020(6) 0.4582(2) 0.0369(11) Uani 1 1 d .
C22 C 0.8269(2) 0.2101(7) 0.5568(2) 0.0376(11) Uani 1 1 d .
C30 C 0.7728(2) 0.1389(7) 0.5689(2) 0.0386(11) Uani 1 1 d .
C32 C 0.6892(2) -0.0690(7) 0.5373(2) 0.0426(12) Uani 1 1 d .
H32 H 0.6999 -0.1153 0.5725 0.051 Uiso 1 1 calc R
C39 C 0.7406(3) 0.1966(8) 0.2736(2) 0.0439(12) Uani 1 1 d .
H39A H 0.7170 0.2253 0.2366 0.053 Uiso 1 1 calc R
H39B H 0.7709 0.1135 0.2704 0.053 Uiso 1 1 calc R
C31 C 0.7196(2) 0.0715(7) 0.5255(2) 0.0370(11) Uani 1 1 d .
C5 C 0.5391(2) 0.3795(7) 0.4293(2) 0.0391(11) Uani 1 1 d .
N11 N 0.9538(2) 0.3930(8) 0.4035(2) 0.0591(14) Uani 1 1 d .
N4 N 0.8694(3) 0.7596(7) 0.4920(2) 0.0530(13) Uani 1 1 d .
C4 C 0.5202(3) 0.4361(8) 0.3740(2) 0.0467(13) Uani 1 1 d .
H4 H 0.4790 0.4243 0.3539 0.056 Uiso 1 1 calc R
C13 C 0.7712(3) 0.6134(7) 0.6233(2) 0.0438(12) Uani 1 1 d .
H13 H 0.8040 0.6717 0.6459 0.053 Uiso 1 1 calc R
C14 C 0.7742(3) 0.5617(6) 0.5708(2) 0.0379(11) Uani 1 1 d .
F9 F 0.3544(2) -0.0836(10) 0.33008(19) 0.125(3) Uani 1 1 d .
F5 F 0.9656(2) 0.8796(12) 0.29196(19) 0.157(4) Uani 1 1 d .
C40 C 0.7739(2) 0.3470(7) 0.3015(2) 0.0417(12) Uani 1 1 d .
H40A H 0.7461 0.4411 0.2948 0.050 Uiso 1 1 calc R
H40B H 0.8093 0.3715 0.2865 0.050 Uiso 1 1 calc R
F7 F 0.3872(3) 0.1806(9) 0.3353(2) 0.124(2) Uani 1 1 d .
C21 C 0.8226(3) 0.6584(6) 0.4980(2) 0.0402(12) Uani 1 1 d .
C38 C 0.6567(3) 0.0003(7) 0.2747(2) 0.0455(13) Uani 1 1 d .
H38A H 0.6818 -0.0923 0.2684 0.055 Uiso 1 1 calc R
H38B H 0.6351 0.0435 0.2388 0.055 Uiso 1 1 calc R
C12 C 0.7195(3) 0.5772(7) 0.6410(2) 0.0467(13) Uani 1 1 d .
H12 H 0.7173 0.6074 0.6765 0.056 Uiso 1 1 calc R
C29 C 0.7750(3) 0.1067(8) 0.6240(2) 0.0488(14) Uani 1 1 d .
H29 H 0.7395 0.0675 0.6332 0.059 Uiso 1 1 calc R
C41 C 0.7957(2) 0.3141(7) 0.36319(19) 0.0347(10) Uani 1 1 d .
H41A H 0.8243 0.2215 0.3696 0.042 Uiso 1 1 calc R
H41B H 0.8178 0.4098 0.3815 0.042 Uiso 1 1 calc R
C35 C 0.6615(2) 0.0662(6) 0.4329(2) 0.0342(10) Uani 1 1 d .
C11 C 0.6702(3) 0.4958(7) 0.6065(2) 0.0449(13) Uani 1 1 d .
H11 H 0.6341 0.4757 0.6179 0.054 Uiso 1 1 calc R
C3 C 0.5629(3) 0.5085(8) 0.3502(2) 0.0516(14) Uani 1 1 d .
H3 H 0.5503 0.5585 0.3156 0.062 Uiso 1 1 calc R
C2 C 0.6246(3) 0.5063(7) 0.3781(2) 0.0397(11) Uani 1 1 d .
H2 H 0.6535 0.5441 0.3596 0.048 Uiso 1 1 calc R
C23 C 0.8776(2) 0.3141(7) 0.4928(2) 0.0384(11) Uani 1 1 d .
H23 H 0.8759 0.3513 0.4572 0.046 Uiso 1 1 calc R
C10 C 0.6749(3) 0.4434(7) 0.5540(2) 0.0382(11) Uani 1 1 d .
C34 C 0.6294(3) -0.0746(7) 0.4433(2) 0.0416(12) Uani 1 1 d .
H34 H 0.5994 -0.1238 0.4150 0.050 Uiso 1 1 calc R
C6 C 0.4985(3) 0.2951(8) 0.4552(2) 0.0480(13) Uani 1 1 d .
H6 H 0.4573 0.2771 0.4363 0.058 Uiso 1 1 calc R
C8 C 0.5796(3) 0.2794(8) 0.5391(2) 0.0459(13) Uani 1 1 d .
H8 H 0.5921 0.2470 0.5760 0.055 Uiso 1 1 calc R
C17 C 0.9070(3) 0.8580(8) 0.5345(3) 0.0497(14) Uani 1 1 d .
H17A H 0.8965 0.9731 0.5267 0.060 Uiso 1 1 calc R
H17B H 0.9503 0.8433 0.5344 0.060 Uiso 1 1 calc R
C25 C 0.9388(3) 0.2588(9) 0.5837(2) 0.0520(15) Uani 1 1 d .
H25 H 0.9767 0.2590 0.6102 0.062 Uiso 1 1 calc R
C36 C 0.5938(2) 0.0824(7) 0.3376(2) 0.0403(11) Uani 1 1 d .
H36A H 0.5783 0.1746 0.3133 0.048 Uiso 1 1 calc R
H36B H 0.5618 0.0501 0.3559 0.048 Uiso 1 1 calc R
C26 C 0.8838(3) 0.2159(8) 0.5987(2) 0.0471(13) Uani 1 1 d .
C24 C 0.9365(3) 0.3000(9) 0.5302(2) 0.0522(15) Uani 1 1 d .
H24 H 0.9727 0.3182 0.5188 0.063 Uiso 1 1 calc R
C37 C 0.6092(3) -0.0610(7) 0.3042(2) 0.0441(12) Uani 1 1 d .
H37A H 0.6260 -0.1522 0.3285 0.053 Uiso 1 1 calc R
H37B H 0.5720 -0.0985 0.2775 0.053 Uiso 1 1 calc R
C33 C 0.6430(3) -0.1382(7) 0.4960(3) 0.0455(13) Uani 1 1 d .
H33 H 0.6210 -0.2287 0.5039 0.055 Uiso 1 1 calc R
C16 C 0.8988(3) 0.8157(8) 0.5911(3) 0.0536(15) Uani 1 1 d .
H16A H 0.9360 0.8443 0.6193 0.064 Uiso 1 1 calc R
H16B H 0.8641 0.8771 0.5983 0.064 Uiso 1 1 calc R
C01R C 0.9545(3) 0.3748(8) 0.3581(2) 0.0491(14) Uani 1 1 d .
C28 C 0.8290(3) 0.1316(10) 0.6662(2) 0.0611(18) Uani 1 1 d .
H28 H 0.8281 0.1158 0.7030 0.073 Uiso 1 1 calc R
C7 C 0.5200(3) 0.2399(9) 0.5083(3) 0.0564(16) Uani 1 1 d .
H7 H 0.4945 0.1750 0.5241 0.068 Uiso 1 1 calc R
C18 C 0.8692(3) 0.8039(9) 0.4354(3) 0.0589(17) Uani 1 1 d .
H18A H 0.8838 0.7119 0.4172 0.071 Uiso 1 1 calc R
H18B H 0.8968 0.8968 0.4355 0.071 Uiso 1 1 calc R
C15 C 0.8868(3) 0.6380(8) 0.5926(2) 0.0508(14) Uani 1 1 d .
H15A H 0.8841 0.6061 0.6294 0.061 Uiso 1 1 calc R
H15B H 0.9207 0.5771 0.5837 0.061 Uiso 1 1 calc R
C19 C 0.8050(3) 0.8478(8) 0.4054(3) 0.0599(18) Uani 1 1 d .
H19A H 0.8041 0.8792 0.3677 0.072 Uiso 1 1 calc R
H19B H 0.7907 0.9407 0.4234 0.072 Uiso 1 1 calc R
C27 C 0.8832(3) 0.1789(9) 0.6541(2) 0.0563(16) Uani 1 1 d .
H27 H 0.9197 0.1868 0.6822 0.068 Uiso 1 1 calc R
C01Y C 0.9564(3) 0.3537(9) 0.3007(2) 0.0581(16) Uani 1 1 d .
H01A H 0.9390 0.4491 0.2797 0.087 Uiso 1 1 calc GR
H01B H 0.9328 0.2579 0.2856 0.087 Uiso 1 1 calc GR
H01C H 0.9988 0.3401 0.2988 0.087 Uiso 1 1 calc GR

loop_
_atom_site_aniso_label
_atom_site_aniso_U_11
_atom_site_aniso_U_22
_atom_site_aniso_U_33
_atom_site_aniso_U_23
_atom_site_aniso_U_13
_atom_site_aniso_U_12
Ru1 0.0357(2) 0.03194(19) 0.02329(18) 0.00111(14) 0.01060(13) 0.00036(14)
P2 0.0409(8) 0.0671(10) 0.0413(7) -0.0113(7) 0.0110(6) -0.0139(7)
P1 0.0501(9) 0.0764(11) 0.0309(7) 0.0037(7) 0.0089(6) 0.0160(8)
N10 0.031(2) 0.036(2) 0.0240(17) -0.0011(15) 0.0097(15) 0.0006(16)
F8 0.063(2) 0.082(3) 0.050(2) 0.0123(19) 0.0127(17) -0.016(2)
F1 0.078(3) 0.078(3) 0.048(2) -0.0113(19) 0.0250(19) -0.020(2)
N5 0.053(3) 0.031(2) 0.033(2) 0.0015(17) 0.0215(19) -0.0008(18)
F3 0.061(2) 0.093(3) 0.070(3) -0.006(2) 0.013(2) -0.013(2)
F11 0.057(2) 0.083(3) 0.057(2) 0.019(2) -0.0042(17) -0.021(2)
N6 0.029(2) 0.040(2) 0.0278(19) 0.0018(17) 0.0059(15) 0.0029(16)
N2 0.044(2) 0.033(2) 0.0248(18) 0.0010(16) 0.0138(17) 0.0029(17)
N1 0.040(2) 0.034(2) 0.0283(19) -0.0011(16) 0.0084(17) 0.0059(17)
N7 0.032(2) 0.0297(19) 0.0325(19) 0.0013(16) 0.0137(16) 0.0012(15)
N9 0.039(2) 0.045(2) 0.0242(18) -0.0019(17) 0.0042(16) 0.0050(19)
N8 0.029(2) 0.037(2) 0.032(2) -0.0048(17) 0.0063(16) -0.0019(17)
F10 0.054(2) 0.150(5) 0.058(2) -0.004(3) -0.0048(19) -0.027(3)
F4 0.124(4) 0.086(3) 0.041(2) 0.003(2) 0.014(2) -0.038(3)
F6 0.142(4) 0.095(3) 0.047(2) 0.003(2) 0.032(3) 0.054(3)
N3 0.046(3) 0.053(3) 0.030(2) -0.0050(19) 0.0084(18) -0.016(2)
F12 0.168(6) 0.063(3) 0.094(4) -0.023(3) 0.047(4) -0.009(3)
C42 0.033(2) 0.034(2) 0.027(2) 0.0011(18) 0.0057(18) 0.0084(19)
F2 0.202(6) 0.088(3) 0.051(2) 0.023(2) 0.042(3) 0.079(4)
C20 0.035(3) 0.054(3) 0.038(3) 0.014(2) 0.012(2) 0.010(2)
C9 0.028(2) 0.046(3) 0.038(2) 0.005(2) 0.0151(19) 0.008(2)
C1 0.042(3) 0.035(3) 0.036(3) -0.004(2) 0.013(2) 0.005(2)
C22 0.043(3) 0.042(3) 0.027(2) 0.003(2) 0.007(2) 0.003(2)
C30 0.041(3) 0.046(3) 0.031(2) 0.009(2) 0.013(2) 0.010(2)
C32 0.035(3) 0.050(3) 0.046(3) 0.014(2) 0.016(2) 0.007(2)
C39 0.044(3) 0.059(3) 0.027(2) 0.001(2) 0.008(2) 0.007(3)
C31 0.032(3) 0.043(3) 0.039(3) 0.007(2) 0.015(2) 0.008(2)
C5 0.039(3) 0.041(3) 0.036(3) -0.007(2) 0.007(2) -0.001(2)
N11 0.045(3) 0.088(4) 0.046(3) -0.001(3) 0.014(2) -0.010(3)
N4 0.064(3) 0.058(3) 0.042(3) -0.005(2) 0.023(2) -0.019(3)
C4 0.043(3) 0.057(3) 0.037(3) -0.006(2) 0.004(2) 0.009(3)
C13 0.058(3) 0.044(3) 0.029(2) 0.005(2) 0.011(2) 0.003(3)
C14 0.049(3) 0.035(2) 0.029(2) 0.002(2) 0.007(2) 0.003(2)
F9 0.092(4) 0.233(7) 0.054(2) -0.004(3) 0.024(2) -0.093(4)
F5 0.050(3) 0.368(12) 0.051(3) -0.017(4) 0.010(2) 0.035(5)
C40 0.038(3) 0.062(4) 0.027(2) 0.007(2) 0.012(2) -0.001(2)
F7 0.088(4) 0.150(5) 0.114(4) -0.065(4) -0.010(3) 0.053(4)
C21 0.051(3) 0.037(3) 0.034(3) -0.007(2) 0.015(2) -0.009(2)
C38 0.056(3) 0.045(3) 0.034(3) -0.008(2) 0.008(2) -0.002(3)
C12 0.057(3) 0.052(3) 0.031(3) 0.002(2) 0.009(2) 0.009(3)
C29 0.045(3) 0.067(4) 0.037(3) 0.013(3) 0.016(2) 0.007(3)
C41 0.031(2) 0.044(3) 0.030(2) 0.002(2) 0.0099(19) 0.003(2)
C35 0.031(2) 0.031(2) 0.043(3) -0.001(2) 0.014(2) 0.0016(19)
C11 0.048(3) 0.056(3) 0.036(3) 0.008(2) 0.019(2) 0.009(3)
C3 0.058(4) 0.054(3) 0.037(3) 0.004(2) 0.002(3) -0.003(3)
C2 0.047(3) 0.042(3) 0.031(2) -0.001(2) 0.010(2) -0.004(2)
C23 0.037(3) 0.047(3) 0.030(2) 0.001(2) 0.007(2) -0.005(2)
C10 0.045(3) 0.038(3) 0.034(2) 0.006(2) 0.015(2) 0.010(2)
C34 0.040(3) 0.037(3) 0.050(3) 0.002(2) 0.016(2) -0.002(2)
C6 0.042(3) 0.052(3) 0.047(3) -0.007(3) 0.006(2) -0.009(3)
C8 0.039(3) 0.064(4) 0.037(3) 0.006(3) 0.013(2) 0.005(3)
C17 0.045(3) 0.048(3) 0.062(4) -0.002(3) 0.023(3) -0.008(3)
C25 0.038(3) 0.076(4) 0.035(3) 0.005(3) -0.004(2) -0.009(3)
C36 0.034(3) 0.039(3) 0.044(3) -0.002(2) 0.003(2) -0.001(2)
C26 0.048(3) 0.063(4) 0.028(2) 0.004(2) 0.007(2) -0.002(3)
C24 0.040(3) 0.076(4) 0.039(3) 0.003(3) 0.006(2) -0.015(3)
C37 0.043(3) 0.040(3) 0.042(3) -0.006(2) -0.002(2) -0.004(2)
C33 0.041(3) 0.040(3) 0.059(3) 0.010(3) 0.019(3) 0.000(2)
C16 0.049(3) 0.051(3) 0.053(3) 0.005(3) -0.003(3) -0.005(3)
C01R 0.036(3) 0.068(4) 0.042(3) 0.000(3) 0.008(2) -0.009(3)
C28 0.061(4) 0.097(5) 0.025(3) 0.009(3) 0.011(3) 0.008(4)
C7 0.042(3) 0.067(4) 0.060(4) 0.003(3) 0.014(3) -0.015(3)
C18 0.072(4) 0.066(4) 0.045(3) -0.005(3) 0.026(3) -0.024(3)
C15 0.052(3) 0.062(4) 0.037(3) -0.008(3) 0.009(2) -0.016(3)
C19 0.071(4) 0.053(4) 0.069(4) 0.027(3) 0.041(4) 0.019(3)
C27 0.054(4) 0.081(5) 0.031(3) 0.004(3) 0.003(2) 0.001(3)
C01Y 0.060(4) 0.074(4) 0.040(3) 0.000(3) 0.012(3) 0.002(3)

loop_
_atom_type_symbol
_atom_type_description
_atom_type_scat_dispersion_real
_atom_type_scat_dispersion_imag
_atom_type_scat_source
C C 0.0181 0.0091 'International Tables Vol C Tables 4.2.6.8 and 6.1.1.4'
H H 0.0000 0.0000 'International Tables Vol C Tables 4.2.6.8 and 6.1.1.4'
F F 0.0727 0.0534 'International Tables Vol C Tables 4.2.6.8 and 6.1.1.4'
N N 0.0311 0.0180 'International Tables Vol C Tables 4.2.6.8 and 6.1.1.4'
P P 0.2955 0.4335 'International Tables Vol C Tables 4.2.6.8 and 6.1.1.4'
Ru Ru 0.0552 3.2960 'International Tables Vol C Tables 4.2.6.8 and 6.1.1.4'

loop_
_geom_angle_atom_site_label_1
_geom_angle_atom_site_label_2
_geom_angle_atom_site_label_3
_geom_angle
N5 Ru1 N10 96.62(15)
N5 Ru1 N6 90.31(17)
N6 Ru1 N10 93.24(15)
N2 Ru1 N10 177.30(16)
N2 Ru1 N5 82.99(16)
N2 Ru1 N6 89.44(16)
N2 Ru1 N1 85.76(16)
N1 Ru1 N10 91.61(15)
N1 Ru1 N5 94.99(17)
N1 Ru1 N6 172.36(15)
N7 Ru1 N10 83.80(15)
N7 Ru1 N5 175.75(17)
N7 Ru1 N6 85.44(16)
N7 Ru1 N2 96.78(16)
N7 Ru1 N1 89.22(16)
F11 P2 F8 89.7(2)
F11 P2 F10 88.7(2)
F10 P2 F8 178.3(2)
F12 P2 F8 91.5(3)
F12 P2 F11 89.4(3)
F12 P2 F10 88.2(3)
F12 P2 F9 90.6(4)
F12 P2 F7 177.1(4)
F9 P2 F8 90.8(3)
F9 P2 F11 179.5(3)
F9 P2 F10 90.8(3)
F9 P2 F7 91.6(4)
F7 P2 F8 90.2(3)
F7 P2 F11 88.4(3)
F7 P2 F10 89.9(3)
F1 P1 F6 179.1(3)
F3 P1 F1 90.1(2)
F3 P1 F4 89.9(3)
F3 P1 F6 89.6(3)
F3 P1 F2 89.7(3)
F4 P1 F1 90.6(2)
F4 P1 F6 88.6(3)
F4 P1 F2 179.5(4)
F2 P1 F1 89.7(2)
F2 P1 F6 91.2(3)
F5 P1 F1 88.8(3)
F5 P1 F3 178.4(4)
F5 P1 F4 89.0(4)
F5 P1 F6 91.5(3)
F5 P1 F2 91.4(4)
C42 N10 Ru1 122.0(3)
C42 N10 C41 115.9(4)
C41 N10 Ru1 122.1(3)
C20 N5 Ru1 122.7(4)
C21 N5 Ru1 119.6(3)
C21 N5 C20 117.6(4)
C22 N6 Ru1 115.5(3)
C23 N6 Ru1 124.5(3)
C23 N6 C22 117.6(4)
C14 N2 Ru1 121.6(3)
C10 N2 Ru1 120.0(3)
C10 N2 C14 118.3(4)
C1 N1 Ru1 116.0(3)
C2 N1 Ru1 123.7(4)
C2 N1 C1 117.5(4)
C31 N7 Ru1 119.5(3)
C35 N7 Ru1 121.7(3)
C35 N7 C31 118.6(4)
C42 N9 C39 121.1(4)
C42 N9 C38 125.8(4)
C38 N9 C39 113.0(4)
C42 N8 C36 114.8(4)
C35 N8 C42 121.3(4)
C35 N8 C36 118.8(4)
C14 N3 C15 119.2(4)
C21 N3 C14 121.2(5)
C21 N3 C15 115.6(4)
N10 C42 N9 125.0(5)
N10 C42 N8 119.2(4)
N9 C42 N8 115.8(4)
N5 C20 H20A 108.8
N5 C20 H20B 108.8
N5 C20 C19 113.8(5)
H20A C20 H20B 107.7
C19 C20 H20A 108.8
C19 C20 H20B 108.8
C1 C9 C10 123.0(5)
C8 C9 C1 118.1(5)
C8 C9 C10 117.7(5)
N1 C1 C9 120.3(5)
N1 C1 C5 120.7(5)
C5 C1 C9 119.0(5)
N6 C22 C30 120.5(4)
N6 C22 C26 119.7(5)
C26 C22 C30 119.8(5)
C22 C30 C31 123.3(4)
C29 C30 C22 117.4(5)
C29 C30 C31 118.4(5)
C31 C32 H32 120.5
C33 C32 H32 120.5
C33 C32 C31 119.0(5)
N9 C39 H39A 109.4
N9 C39 H39B 109.4
N9 C39 C40 111.3(4)
H39A C39 H39B 108.0
C40 C39 H39A 109.4
C40 C39 H39B 109.4
N7 C31 C30 119.6(4)
N7 C31 C32 121.4(5)
C32 C31 C30 119.0(5)
C4 C5 C1 117.9(5)
C6 C5 C1 119.6(5)
C6 C5 C4 122.4(5)
C21 N4 C17 125.5(5)
C21 N4 C18 115.9(5)
C17 N4 C18 116.3(5)
C5 C4 H4 120.2
C3 C4 C5 119.5(5)
C3 C4 H4 120.2
C14 C13 H13 120.6
C12 C13 H13 120.6
C12 C13 C14 118.7(6)
N2 C14 N3 118.4(4)
N2 C14 C13 122.2(5)
C13 C14 N3 119.4(5)
C39 C40 H40A 109.9
C39 C40 H40B 109.9
C39 C40 C41 108.7(5)
H40A C40 H40B 108.3
C41 C40 H40A 109.9
C41 C40 H40B 109.9
N5 C21 N3 119.7(5)
N5 C21 N4 124.6(5)
N4 C21 N3 115.4(5)
N9 C38 H38A 108.8
N9 C38 H38B 108.8
N9 C38 C37 113.9(4)
H38A C38 H38B 107.7
C37 C38 H38A 108.8
C37 C38 H38B 108.8
C13 C12 H12 119.9
C13 C12 C11 120.2(5)
C11 C12 H12 119.9
C30 C29 H29 119.0
C30 C29 C28 122.0(6)
C28 C29 H29 119.0
N10 C41 C40 111.0(4)
N10 C41 H41A 109.4
N10 C41 H41B 109.4
C40 C41 H41A 109.4
C40 C41 H41B 109.4
H41A C41 H41B 108.0
N7 C35 N8 118.0(4)
N7 C35 C34 121.3(5)
N8 C35 C34 120.6(5)
C12 C11 H11 120.2
C12 C11 C10 119.6(5)
C10 C11 H11 120.2
C4 C3 H3 120.5
C4 C3 C2 119.1(5)
C2 C3 H3 120.5
N1 C2 C3 124.0(5)
N1 C2 H2 118.0
C3 C2 H2 118.0
N6 C23 H23 117.9
N6 C23 C24 124.2(5)
C24 C23 H23 117.9
N2 C10 C9 119.9(4)
N2 C10 C11 120.7(5)
C11 C10 C9 119.3(5)
C35 C34 H34 120.6
C33 C34 C35 118.8(5)
C33 C34 H34 120.6
C5 C6 H6 120.2
C7 C6 C5 119.6(5)
C7 C6 H6 120.2
C9 C8 H8 119.3
C9 C8 C7 121.4(5)
C7 C8 H8 119.3
N4 C17 H17A 109.1
N4 C17 H17B 109.1
N4 C17 C16 112.6(5)
H17A C17 H17B 107.8
C16 C17 H17A 109.1
C16 C17 H17B 109.1
C26 C25 H25 120.1
C24 C25 H25 120.1
C24 C25 C26 119.8(5)
N8 C36 H36A 109.9
N8 C36 H36B 109.9
N8 C36 C37 108.7(4)
H36A C36 H36B 108.3
C37 C36 H36A 109.9
C37 C36 H36B 109.9
C25 C26 C22 118.9(5)
C25 C26 C27 122.1(5)
C27 C26 C22 119.0(5)
C23 C24 H24 121.0
C25 C24 C23 118.0(5)
C25 C24 H24 121.0
C38 C37 C36 107.1(5)
C38 C37 H37A 110.3
C38 C37 H37B 110.3
C36 C37 H37A 110.3
C36 C37 H37B 110.3
H37A C37 H37B 108.5
C32 C33 H33 119.8
C34 C33 C32 120.4(5)
C34 C33 H33 119.8
C17 C16 H16A 110.1
C17 C16 H16B 110.1
H16A C16 H16B 108.4
C15 C16 C17 108.2(5)
C15 C16 H16A 110.1
C15 C16 H16B 110.1
N11 C01R C01Y 178.8(7)
C29 C28 H28 119.6
C27 C28 C29 120.7(5)
C27 C28 H28 119.6
C6 C7 C8 120.9(6)
C6 C7 H7 119.5
C8 C7 H7 119.5
N4 C18 H18A 110.0
N4 C18 H18B 110.0
N4 C18 C19 108.5(5)
H18A C18 H18B 108.4
C19 C18 H18A 110.0
C19 C18 H18B 110.0
N3 C15 H15A 109.9
N3 C15 H15B 109.9
C16 C15 N3 109.0(5)
C16 C15 H15A 109.9
C16 C15 H15B 109.9
H15A C15 H15B 108.3
C20 C19 H19A 109.8
C20 C19 H19B 109.8
C18 C19 C20 109.5(5)
C18 C19 H19A 109.8
C18 C19 H19B 109.8
H19A C19 H19B 108.2
C26 C27 H27 120.1
C28 C27 C26 119.9(6)
C28 C27 H27 120.1
C01R C01Y H01A 109.5
C01R C01Y H01B 109.5
C01R C01Y H01C 109.5
H01A C01Y H01B 109.5
H01A C01Y H01C 109.5
H01B C01Y H01C 109.5

loop_
_geom_bond_atom_site_label_1
_geom_bond_atom_site_label_2
_geom_bond_distance
Ru1 N10 2.098(4)
Ru1 N5 2.091(4)
Ru1 N6 2.096(4)
Ru1 N2 2.052(4)
Ru1 N1 2.089(4)
Ru1 N7 2.041(4)
P2 F8 1.603(4)
P2 F11 1.588(4)
P2 F10 1.598(4)
P2 F12 1.557(5)
P2 F9 1.567(5)
P2 F7 1.580(5)
P1 F1 1.599(4)
P1 F3 1.567(4)
P1 F4 1.580(5)
P1 F6 1.601(4)
P1 F2 1.582(5)
P1 F5 1.567(5)
N10 C42 1.300(6)
N10 C41 1.467(6)
N5 C20 1.463(6)
N5 C21 1.333(7)
N6 C22 1.382(6)
N6 C23 1.338(6)
N2 C14 1.373(7)
N2 C10 1.355(7)
N1 C1 1.383(7)
N1 C2 1.346(6)
N7 C31 1.367(6)
N7 C35 1.360(6)
N9 C42 1.363(6)
N9 C39 1.474(7)
N9 C38 1.470(7)
N8 C42 1.404(6)
N8 C35 1.399(6)
N8 C36 1.476(6)
N3 C14 1.420(7)
N3 C21 1.400(7)
N3 C15 1.478(7)
C20 H20A 0.9700
C20 H20B 0.9700
C20 C19 1.544(9)
C9 C1 1.424(7)
C9 C10 1.474(7)
C9 C8 1.386(7)
C1 C5 1.418(7)
C22 C30 1.431(7)
C22 C26 1.423(7)
C30 C31 1.492(8)
C30 C29 1.387(7)
C32 H32 0.9300
C32 C31 1.393(8)
C32 C33 1.376(8)
C39 H39A 0.9700
C39 H39B 0.9700
C39 C40 1.503(8)
C5 C4 1.414(8)
C5 C6 1.409(8)
N11 C01R 1.143(8)
N4 C21 1.360(7)
N4 C17 1.418(8)
N4 C18 1.455(7)
C4 H4 0.9300
C4 C3 1.371(9)
C13 H13 0.9300
C13 C14 1.392(7)
C13 C12 1.360(8)
C40 H40A 0.9700
C40 H40B 0.9700
C40 C41 1.515(6)
C38 H38A 0.9700
C38 H38B 0.9700
C38 C37 1.512(8)
C12 H12 0.9300
C12 C11 1.378(8)
C29 H29 0.9300
C29 C28 1.397(9)
C41 H41A 0.9700
C41 H41B 0.9700
C35 C34 1.405(7)
C11 H11 0.9300
C11 C10 1.404(7)
C3 H3 0.9300
C3 C2 1.371(8)
C2 H2 0.9300
C23 H23 0.9300
C23 C24 1.407(8)
C34 H34 0.9300
C34 C33 1.372(8)
C6 H6 0.9300
C6 C7 1.364(9)
C8 H8 0.9300
C8 C7 1.390(8)
C17 H17A 0.9700
C17 H17B 0.9700
C17 C16 1.506(9)
C25 H25 0.9300
C25 C26 1.407(8)
C25 C24 1.361(8)
C36 H36A 0.9700
C36 H36B 0.9700
C36 C37 1.519(7)
C26 C27 1.416(8)
C24 H24 0.9300
C37 H37A 0.9700
C37 H37B 0.9700
C33 H33 0.9300
C16 H16A 0.9700
C16 H16B 0.9700
C16 C15 1.468(9)
C01R C01Y 1.452(8)
C28 H28 0.9300
C28 C27 1.366(9)
C7 H7 0.9300
C18 H18A 0.9700
C18 H18B 0.9700
C18 C19 1.478(10)
C15 H15A 0.9700
C15 H15B 0.9700
C19 H19A 0.9700
C19 H19B 0.9700
C27 H27 0.9300
C01Y H01A 0.9600
C01Y H01B 0.9600
C01Y H01C 0.9600

loop_
_geom_torsion_atom_site_label_1
_geom_torsion_atom_site_label_2
_geom_torsion_atom_site_label_3
_geom_torsion_atom_site_label_4
_geom_torsion
Ru1 N10 C42 N9 173.9(4)
Ru1 N10 C42 N8 -5.0(6)
Ru1 N10 C41 C40 -138.7(4)
Ru1 N5 C20 C19 -170.3(4)
Ru1 N5 C21 N3 -21.8(7)
Ru1 N5 C21 N4 150.6(5)
Ru1 N6 C22 C30 28.7(6)
Ru1 N6 C22 C26 -149.5(4)
Ru1 N6 C23 C24 156.8(5)
Ru1 N2 C14 N3 5.7(6)
Ru1 N2 C14 C13 -172.6(4)
Ru1 N2 C10 C9 -10.0(6)
Ru1 N2 C10 C11 173.5(4)
Ru1 N1 C1 C9 27.1(6)
Ru1 N1 C1 C5 -150.7(4)
Ru1 N1 C2 C3 158.0(5)
Ru1 N7 C31 C30 -15.2(6)
Ru1 N7 C31 C32 167.8(4)
Ru1 N7 C35 N8 12.6(6)
Ru1 N7 C35 C34 -167.1(4)
N5 C20 C19 C18 35.9(7)
N6 C22 C30 C31 24.9(8)
N6 C22 C30 C29 -166.1(5)
N6 C22 C26 C25 -13.0(9)
N6 C22 C26 C27 166.8(6)
N6 C23 C24 C25 -5.4(10)
N1 C1 C5 C4 -10.3(7)
N1 C1 C5 C6 166.5(5)
N7 C35 C34 C33 -2.9(8)
N9 C39 C40 C41 43.7(6)
N9 C38 C37 C36 31.1(6)
N8 C35 C34 C33 177.4(5)
N8 C36 C37 C38 -62.4(6)
C42 N10 C41 C40 41.6(6)
C42 N9 C39 C40 -11.1(7)
C42 N9 C38 C37 5.9(8)
C42 N8 C35 N7 44.2(6)
C42 N8 C35 C34 -136.1(5)
C42 N8 C36 C37 60.4(6)
C20 N5 C21 N3 161.6(5)
C20 N5 C21 N4 -26.0(8)
C9 C1 C5 C4 171.9(5)
C9 C1 C5 C6 -11.3(8)
C9 C8 C7 C6 -4.6(10)
C1 N1 C2 C3 -2.1(8)
C1 C9 C10 N2 -38.6(7)
C1 C9 C10 C11 137.9(5)
C1 C9 C8 C7 -5.0(9)
C1 C5 C4 C3 0.6(8)
C1 C5 C6 C7 1.8(9)
C22 N6 C23 C24 -5.0(8)
C22 C30 C31 N7 -33.9(7)
C22 C30 C31 C32 143.2(5)
C22 C30 C29 C28 -4.3(9)
C22 C26 C27 C28 2.8(10)
C30 C22 C26 C25 168.8(6)
C30 C22 C26 C27 -11.4(9)
C30 C29 C28 C27 -4.3(11)
C39 N9 C42 N10 -9.8(7)
C39 N9 C42 N8 169.1(4)
C39 N9 C38 C37 -175.1(5)
C39 C40 C41 N10 -60.0(6)
C31 N7 C35 N8 -172.8(4)
C31 N7 C35 C34 7.6(7)
C31 C30 C29 C28 165.2(6)
C31 C32 C33 C34 3.2(8)
C5 C4 C3 C2 8.0(9)
C5 C6 C7 C8 6.3(10)
N4 C17 C16 C15 33.6(7)
N4 C18 C19 C20 -60.2(7)
C4 C5 C6 C7 178.3(6)
C4 C3 C2 N1 -7.5(9)
C13 C12 C11 C10 3.1(9)
C14 N2 C10 C9 172.1(4)
C14 N2 C10 C11 -4.4(7)
C14 N3 C21 N5 -36.9(8)
C14 N3 C21 N4 150.0(5)
C14 N3 C15 C16 -106.3(6)
C14 C13 C12 C11 -2.3(8)
C21 N5 C20 C19 6.1(7)
C21 N3 C14 N2 46.3(7)
C21 N3 C14 C13 -135.4(5)
C21 N3 C15 C16 51.6(7)
C21 N4 C17 C16 11.3(9)
C21 N4 C18 C19 44.8(8)
C38 N9 C42 N10 169.1(5)
C38 N9 C42 N8 -12.0(7)
C38 N9 C39 C40 169.8(5)
C12 C13 C14 N2 -2.0(8)
C12 C13 C14 N3 179.8(5)
C12 C11 C10 N2 0.3(8)
C12 C11 C10 C9 -176.2(5)
C29 C30 C31 N7 157.3(5)
C29 C30 C31 C32 -25.6(7)
C29 C28 C27 C26 5.0(11)
C41 N10 C42 N9 -6.4(7)
C41 N10 C42 N8 174.7(4)
C35 N7 C31 C30 170.1(4)
C35 N7 C31 C32 -7.0(7)
C35 N8 C42 N10 -48.4(6)
C35 N8 C42 N9 132.6(5)
C35 N8 C36 C37 -94.9(5)
C35 C34 C33 C32 -2.6(8)
C2 N1 C1 C9 -171.2(5)
C2 N1 C1 C5 11.0(7)
C23 N6 C22 C30 -167.8(5)
C23 N6 C22 C26 14.0(8)
C10 N2 C14 N3 -176.4(5)
C10 N2 C14 C13 5.3(7)
C10 C9 C1 N1 27.8(7)
C10 C9 C1 C5 -154.4(5)
C10 C9 C8 C7 162.9(6)
C6 C5 C4 C3 -176.0(6)
C8 C9 C1 N1 -165.0(5)
C8 C9 C1 C5 12.8(7)
C8 C9 C10 N2 154.1(5)
C8 C9 C10 C11 -29.4(7)
C17 N4 C21 N5 161.5(6)
C17 N4 C21 N3 -25.8(9)
C17 N4 C18 C19 -119.1(6)
C17 C16 C15 N3 -63.3(7)
C25 C26 C27 C28 -177.4(7)
C36 N8 C42 N10 157.0(4)
C36 N8 C42 N9 -22.1(6)
C36 N8 C35 N7 -162.1(4)
C36 N8 C35 C34 17.5(7)
C26 C22 C30 C31 -156.9(5)
C26 C22 C30 C29 12.0(8)
C26 C25 C24 C23 6.3(10)
C24 C25 C26 C22 2.5(10)
C24 C25 C26 C27 -177.3(7)
C33 C32 C31 N7 1.6(8)
C33 C32 C31 C30 -175.4(5)
C18 N4 C21 N5 -0.7(9)
C18 N4 C21 N3 171.9(6)
C18 N4 C17 C16 173.6(6)
C15 N3 C14 N2 -157.1(5)
C15 N3 C14 C13 21.3(8)
C15 N3 C21 N5 165.7(5)
C15 N3 C21 N4 -7.4(7)
